data_2201773
loop_
_publ_author_name
'Goriounova, Alexandra'
'Held, Peter'
'Becker, Petra'
'Bohat\'y, Ladislav'

_publ_section_title
;
 Monoclinic modification of polymorphic TbB~3~O~6~
;
_journal_issue 6
_journal_name_full 'Acta Crystallographica Section E'
_journal_page_first i83
_journal_page_last i85
_journal_paper_doi 10.1107/S1600536803009553
_journal_volume 59
_journal_year 2003
_chemical_formula_iupac 'Tb B3 O6'
_chemical_formula_structural 'Tb B3 O6'
_chemical_formula_sum 'B3 O6 Tb'
_chemical_formula_weight 287.35
_chemical_name_common
;
Terbium(III) trioxoborate
;
_chemical_name_systematic
;
Terbium(III) trioxoborate
;
_space_group_IT_number 15
_symmetry_cell_setting monoclinic
_symmetry_space_group_name_Hall '-I 2ya'
_symmetry_space_group_name_H-M 'I 1 2/a 1'
_atom_sites_solution_primary direct
_atom_sites_solution_secondary difmap
_audit_creation_method SHELXL-97
_cell_angle_alpha 90.00
_cell_angle_beta 93.440(10)
_cell_angle_gamma 90.00
_cell_formula_units_Z 4
_cell_length_a 6.2147(4)
_cell_length_b 8.0225(5)
_cell_length_c 7.8111(7)
_cell_measurement_reflns_used 25
_cell_measurement_temperature 293(2)
_cell_measurement_theta_max 19.1
_cell_measurement_theta_min 12.3
_cell_volume 388.74(5)
_computing_cell_refinement MACH3
_computing_data_collection 'MACH3 (Enraf-Nonius, 1993)'
_computing_data_reduction 'MolEN (Fair, 1990)'
_computing_molecular_graphics
;
ATOMS (Dowty, 2002) and ORTEPIII (Burnett & Johnson, 1996)
;
_computing_publication_material SHELXL97
_computing_structure_refinement 'SHELXL97 (Sheldrick, 1997)'
_computing_structure_solution 'SHELXS97 (Sheldrick, 1997)'
_diffrn_ambient_temperature 293(2)
_diffrn_measured_fraction_theta_full 1.000
_diffrn_measured_fraction_theta_max 1.000
_diffrn_measurement_device four-circle
_diffrn_measurement_device_type 'Nonius MACH3'
_diffrn_measurement_method \w/2\q
_diffrn_radiation_monochromator graphite
_diffrn_radiation_type MoK\a
_diffrn_radiation_wavelength 0.71073
_diffrn_reflns_av_R_equivalents 0.0936
_diffrn_reflns_av_sigmaI/netI 0.0643
_diffrn_reflns_limit_h_max 12
_diffrn_reflns_limit_h_min -12
_diffrn_reflns_limit_k_max 15
_diffrn_reflns_limit_k_min -15
_diffrn_reflns_limit_l_max 15
_diffrn_reflns_limit_l_min -15
_diffrn_reflns_number 5729
_diffrn_reflns_theta_full 44.94
_diffrn_reflns_theta_max 44.94
_diffrn_reflns_theta_min 3.64
_diffrn_standards_decay_% 4.5
_diffrn_standards_interval_time 60
_diffrn_standards_number 3
_exptl_absorpt_coefficient_mu 18.125
_exptl_absorpt_correction_T_max 0.136
_exptl_absorpt_correction_T_min 0.082
_exptl_absorpt_correction_type psi-scan
_exptl_absorpt_process_details
;
MolEN (Fair, 1990)
;
_exptl_crystal_colour colourless
_exptl_crystal_density_diffrn 4.910
_exptl_crystal_density_method 'not measured'
_exptl_crystal_description parallelepiped
_exptl_crystal_F_000 512
_exptl_crystal_size_max 0.15
_exptl_crystal_size_mid 0.13
_exptl_crystal_size_min 0.11
_refine_diff_density_max 2.905
_refine_diff_density_min -2.446
_refine_ls_extinction_coef 0.0023(4)
_refine_ls_extinction_expression Fc^*^=kFc[1+0.001xFc^2^\l^3^/sin(2\q)]^-1/4^
_refine_ls_extinction_method SHELXL97
_refine_ls_goodness_of_fit_ref 1.070
_refine_ls_matrix_type full
_refine_ls_number_parameters 48
_refine_ls_number_reflns 1602
_refine_ls_number_restraints 0
_refine_ls_restrained_S_all 1.070
_refine_ls_R_factor_all 0.0630
_refine_ls_R_factor_gt 0.0356
_refine_ls_shift/su_max <0.001
_refine_ls_shift/su_mean 0.000
_refine_ls_structure_factor_coef Fsqd
_refine_ls_weighting_details 'calc w = 1/[\s^2^(Fo^2^)+(0.0215P)^2^+2.4096P] where P = (Fo^2^+2Fc^2^)/3'
_refine_ls_weighting_scheme calc
_refine_ls_wR_factor_gt 0.0753
_refine_ls_wR_factor_ref 0.0823
_reflns_number_gt 1321
_reflns_number_total 1602
_reflns_threshold_expression I>2\s(I)
_cod_data_source_file br6096.cif
_cod_data_source_block I
_cod_original_sg_symbol_H-M 'I 2/a'
_cod_database_code 2201773
_cod_database_fobs_code 2201773

loop_
_symmetry_equiv_pos_as_xyz
'x, y, z'
'-x+1/2, y, -z'
'x+1/2, y+1/2, z+1/2'
'-x, y+1/2, -z+1/2'
'-x, -y, -z'
'x-1/2, -y, z'
'-x+1/2, -y+1/2, -z+1/2'
'x, -y+1/2, z+1/2'

loop_
_atom_site_label
_atom_site_fract_x
_atom_site_fract_y
_atom_site_fract_z
_atom_site_U_iso_or_equiv
_atom_site_adp_type
_atom_site_calc_flag
_atom_site_refinement_flags
_atom_site_occupancy
_atom_site_disorder_assembly
_atom_site_disorder_group
_atom_site_type_symbol
Tb1 0.7500 0.70532(4) 0.5000 0.00547(7) Uani d S 1 . . Tb
O1 0.6011(4) 0.3864(5) 0.3960(3) 0.0095(4) Uani d . 1 . . O
O2 0.6961(5) 0.5921(4) 0.2056(4) 0.0108(5) Uani d . 1 . . O
O3 0.6040(4) 0.3171(4) 0.1002(4) 0.0083(4) Uani d . 1 . . O
B1 0.6367(6) 0.4370(6) 0.2267(5) 0.0060(5) Uani d . 1 . . B
B2 0.7500 0.2756(10) 0.5000 0.0093(10) Uani d S 1 . . B

loop_
_atom_site_aniso_label
_atom_site_aniso_U_11
_atom_site_aniso_U_22
_atom_site_aniso_U_33
_atom_site_aniso_U_12
_atom_site_aniso_U_13
_atom_site_aniso_U_23
Tb1 0.00585(8) 0.00450(11) 0.00611(9) 0.000 0.00080(5) 0.000
O1 0.0120(8) 0.0101(13) 0.0064(8) 0.0032(10) 0.0008(7) 0.0025(10)
O2 0.0148(9) 0.0049(13) 0.0128(10) -0.0034(9) 0.0009(8) 0.0002(10)
O3 0.0059(6) 0.0091(12) 0.0102(9) -0.0016(8) 0.0019(7) -0.0060(9)
B1 0.0062(9) 0.0051(15) 0.0064(11) -0.0012(10) -0.0009(9) 0.0000(11)
B2 0.0065(14) 0.015(3) 0.0069(17) 0.000 0.0022(13) 0.000

loop_
_atom_type_symbol
_atom_type_description
_atom_type_scat_dispersion_real
_atom_type_scat_dispersion_imag
_atom_type_scat_source
B B 0.0013 0.0007 'International Tables Vol C Tables 4.2.6.8 and 6.1.1.4'
O O 0.0106 0.0060 'International Tables Vol C Tables 4.2.6.8 and 6.1.1.4'
Tb Tb -0.1723 4.1537 'International Tables Vol C Tables 4.2.6.8 and 6.1.1.4'

loop_
_geom_angle_atom_site_label_1
_geom_angle_atom_site_label_2
_geom_angle_atom_site_label_3
_geom_angle_site_symmetry_1
_geom_angle_site_symmetry_3
_geom_angle
O1 Tb1 O1 5_666 6_665 145.55(18)
O1 Tb1 O1 . 2_656 50.04(11)
O2 Tb1 O2 8_565 7_665 91.21(17)
O2 Tb1 O2 . 2_656 136.98(17)
O3 Tb1 O3 3 4 137.26(16)
O2 Tb1 O3 8_565 3 71.84(10)
O2 Tb1 O3 7_665 3 78.57(11)
O2 Tb1 O2 8_565 . 151.81(11)
O2 Tb1 O2 7_665 . 68.38(14)
O3 Tb1 O2 3 . 119.84(9)
O3 Tb1 O2 4 . 76.68(11)
O2 Tb1 O1 7_665 6_665 79.36(11)
O2 Tb1 O1 7_665 5_666 126.79(10)
O3 Tb1 O1 3 5_666 142.20(9)
O3 Tb1 O1 4 5_666 54.95(10)
O2 Tb1 O1 . 5_666 97.04(10)
O2 Tb1 O1 . 6_665 70.14(9)
O2 Tb1 O1 8_565 . 140.75(10)
O2 Tb1 O1 7_665 . 119.57(10)
O3 Tb1 O1 3 . 133.89(10)
O3 Tb1 O1 4 . 88.12(10)
O2 Tb1 O1 . . 51.46(10)
O2 Tb1 O1 2_656 . 87.63(10)
O1 Tb1 O1 5_666 . 63.03(12)
O1 Tb1 O1 6_665 . 85.23(8)
O2 B1 O3 . . 126.8(4)
O2 B1 O1 . . 116.8(4)
O3 B1 O1 . . 116.3(4)
O3 B2 O3 8 7_655 117.9(6)
O3 B2 O1 8 . 102.33(16)
O3 B2 O1 7_655 . 113.77(17)
O1 B2 O1 2_656 . 106.7(6)

loop_
_geom_bond_atom_site_label_1
_geom_bond_atom_site_label_2
_geom_bond_site_symmetry_2
_geom_bond_distance
_geom_bond_publ_flag
Tb1 O2 8_565 2.323(3) y
Tb1 O3 3 2.460(3) y
Tb1 O2 . 2.477(3) y
Tb1 O1 5_666 2.485(3) y
Tb1 O1 . 2.823(4) y
B1 O1 . 1.414(5) y
B1 O2 . 1.311(6) y
B1 O3 . 1.385(5) y
B2 O3 8 1.440(5) y
B2 O3 7_655 1.440(5) n
B2 O1 2_656 1.489(6) n
B2 O1 . 1.489(6) y
